data_1536457
loop_
_publ_author_name
'Park, S.-M.'
'Kim, S.-J.'
'Kanatzidis, M.G.'

_publ_section_title
;
 Eu7 Ga6 Sb8: A Zintl phase with Ga-Ga bonds and polymeric gallium
 antimonide chains
;
_journal_name_full 'Journal of Solid State Chemistry'
_journal_page_first 2867
_journal_page_last 2874
_journal_volume 177
_journal_year 2004
_chemical_formula_sum 'Eu7 Ga6 Sb8'
_space_group_IT_number 61
_symmetry_space_group_name_Hall '-P 2ac 2ab'
_symmetry_space_group_name_H-M 'P b c a'
_cell_angle_alpha 90
_cell_angle_beta 90
_cell_angle_gamma 90
_cell_formula_units_Z 8
_cell_length_a 15.647
_cell_length_b 17.2876
_cell_length_c 17.92
_cell_volume 4847.343
_citation_journal_id_ASTM JSSCBI
_cod_data_source_file Park_JSSCBI_2004_1412.cif
_cod_data_source_block Eu7Ga6Sb8
_cod_database_code 1536457

loop_
_symmetry_equiv_pos_as_xyz
x,y,z
-x+1/2,-y,z+1/2
x+1/2,-y+1/2,-z
-x,y+1/2,-z+1/2
-x,-y,-z
x-1/2,y,-z-1/2
-x-1/2,y-1/2,z
x,-y-1/2,z-1/2

loop_
_atom_site_label
_atom_site_type_symbol
_atom_site_fract_x
_atom_site_fract_y
_atom_site_fract_z
_atom_site_occupancy
_atom_site_U_iso_or_equiv
Eu3 Eu+2 0.25388 0.00234 0.75358 1 0.0
Sb8 Sb-3 0.67281 0.12278 0.62337 1 0.0
Ga6 Ga+2 0.57486 0.34327 0.75547 1 0.0
Eu4 Eu+2 0.49097 0.00383 0.37728 1 0.0
Eu6 Eu+2 0.24874 0.25147 0.24802 1 0.0
Sb2 Sb-3 0.41247 0.38465 0.50703 1 0.0
Ga3 Ga+2 0.54209 0.20896 0.81088 1 0.0
Ga4 Ga+1 0.5505 0.20178 0.44696 1 0.0
Eu7 Eu+2 0.25112 0.25098 0.50278 1 0.0
Ga1 Ga+1 0.34352 0.15481 0.87525 1 0.0
Sb6 Sb-3 0.66353 0.37528 0.6241 1 0.0
Sb1 Sb-3 0.41889 0.1196 0.74511 1 0.0
Sb5 Sb-3 0.66778 0.11638 0.37523 1 0.0
Sb3 Sb-3 0.41358 0.12468 0.50473 1 0.0
Eu5 Eu+2 0.24998 0.00356 0.4978 1 0.0
Ga2 Ga+1 0.40226 0.20605 0.37233 1 0.0
Ga5 Ga+1 0.57453 0.34089 0.49235 1 0.0
Eu2 Eu+2 0.50072 0.00302 0.87317 1 0.0
Sb4 Sb-3 0.4084 0.37857 0.74596 1 0.0
Eu1 Eu+2 0.50084 0.24326 0.62569 1 0.0
Sb7 Sb-3 0.66864 0.12125 0.87341 1 0.0
